data_7114431
loop_
_publ_author_name
'Kuroda, Reiko'
'Imai, Yoshitane'
'Tajima, Nobuo'

_publ_section_title
;
 Generation of a co-crystal phase with novel coloristic properties via
 solid state grinding procedures
;
_journal_issue 23
_journal_name_full 'Chemical Communications'
_journal_page_first 2848
_journal_paper_doi 10.1039/b207417f
_journal_year 2002
_chemical_formula_sum 'C26 H18 O4'
_chemical_formula_weight 394.40
_chemical_name_systematic
; 
? 
;
_space_group_IT_number 2
_symmetry_cell_setting triclinic
_symmetry_space_group_name_Hall '-P 1'
_symmetry_space_group_name_H-M 'P -1'
_atom_sites_solution_hydrogens geom
_atom_sites_solution_primary direct
_atom_sites_solution_secondary difmap
_audit_creation_method SHELXL-97
_cell_angle_alpha 69.792(2)
_cell_angle_beta 66.635(2)
_cell_angle_gamma 71.762(2)
_cell_formula_units_Z 6
_cell_length_a 14.4794(18)
_cell_length_b 15.6712(18)
_cell_length_c 15.7247(19)
_cell_measurement_reflns_used 23185
_cell_measurement_temperature 133
_cell_measurement_theta_max 28.28
_cell_measurement_theta_min 1.41
_cell_volume 3009.1(6)
_computing_cell_refinement 'Bruker SMART'
_computing_data_collection 'Bruker SMART'
_computing_data_reduction 'Bruker SHELXTL'
_computing_molecular_graphics 'Bruker SHELXTL'
_computing_publication_material 'Bruker SHELXTL'
_computing_structure_refinement 'SHELXL-97 (Sheldrick, 1997)'
_computing_structure_solution 'SHELXS-97 (Sheldrick, 1990)'
_diffrn_ambient_temperature 133
_diffrn_measured_fraction_theta_full 0.986
_diffrn_measured_fraction_theta_max 0.986
_diffrn_measurement_device_type 'CCD area detector'
_diffrn_measurement_method 'phi and omega scans'
_diffrn_radiation_monochromator graphite
_diffrn_radiation_source 'fine-focus sealed tube'
_diffrn_radiation_type MoK\a
_diffrn_radiation_wavelength 0.71073
_diffrn_reflns_av_R_equivalents 0.0364
_diffrn_reflns_av_sigmaI/netI 0.1492
_diffrn_reflns_limit_h_max 19
_diffrn_reflns_limit_h_min -18
_diffrn_reflns_limit_k_max 19
_diffrn_reflns_limit_k_min -20
_diffrn_reflns_limit_l_max 20
_diffrn_reflns_limit_l_min -20
_diffrn_reflns_number 23185
_diffrn_reflns_theta_full 28.28
_diffrn_reflns_theta_max 28.28
_diffrn_reflns_theta_min 1.41
_exptl_absorpt_coefficient_mu 0.088
_exptl_absorpt_correction_T_max 1.0
_exptl_absorpt_correction_T_min 0.863039
_exptl_absorpt_correction_type empirical
_exptl_crystal_colour red
_exptl_crystal_density_diffrn 1.306
_exptl_crystal_density_method 'not measured'
_exptl_crystal_description prism
_exptl_crystal_F_000 1236
_exptl_crystal_size_max 0.53
_exptl_crystal_size_mid 0.40
_exptl_crystal_size_min 0.23
_refine_diff_density_max 1.243
_refine_diff_density_min -0.436
_refine_diff_density_rms 0.058
_refine_ls_extinction_method none
_refine_ls_goodness_of_fit_ref 0.802
_refine_ls_hydrogen_treatment mixed
_refine_ls_matrix_type full
_refine_ls_number_parameters 817
_refine_ls_number_reflns 14710
_refine_ls_number_restraints 0
_refine_ls_restrained_S_all 0.802
_refine_ls_R_factor_all 0.1404
_refine_ls_R_factor_gt 0.0538
_refine_ls_shift/su_max 0.029
_refine_ls_shift/su_mean 0.002
_refine_ls_structure_factor_coef Fsqd
_refine_ls_weighting_details 'calc w=1/[\s^2^(Fo^2^)+(0.0631P)^2^+0.0000P] where P=(Fo^2^+2Fc^2^)/3'
_refine_ls_weighting_scheme calc
_refine_ls_wR_factor_gt 0.1208
_refine_ls_wR_factor_ref 0.1525
_reflns_number_gt 6020
_reflns_number_total 14710
_reflns_threshold_expression >2sigma(I)
_cod_data_source_file b207417f.txt
_cod_data_source_block 1
_cod_original_sg_symbol_H-M P-1
_cod_database_code 7114431

loop_
_symmetry_equiv_pos_as_xyz
'x, y, z'
'-x, -y, -z'

loop_
_atom_site_label
_atom_site_type_symbol
_atom_site_fract_x
_atom_site_fract_y
_atom_site_fract_z
_atom_site_U_iso_or_equiv
_atom_site_adp_type
_atom_site_occupancy
_atom_site_symmetry_multiplicity
_atom_site_calc_flag
_atom_site_refinement_flags
C1A C 0.3411(2) 0.43602(17) 0.28394(18) 0.0253(6) Uani 1 1 d .
C2A C 0.3790(2) 0.45386(17) 0.34250(19) 0.0267(6) Uani 1 1 d .
C3A C 0.4559(2) 0.38976(18) 0.37861(19) 0.0283(6) Uani 1 1 d .
H3A H 0.4792 0.4041 0.4182 0.034 Uiso 1 1 calc R
C4A C 0.4959(2) 0.30680(18) 0.35550(19) 0.0308(7) Uani 1 1 d .
H4A H 0.5460 0.2642 0.3804 0.037 Uiso 1 1 calc R
C5A C 0.5050(2) 0.19824(19) 0.2688(2) 0.0362(7) Uani 1 1 d .
H5A H 0.5565 0.1560 0.2919 0.043 Uiso 1 1 calc R
C6A C 0.4713(2) 0.1768(2) 0.2109(2) 0.0408(8) Uani 1 1 d .
H6A H 0.4994 0.1201 0.1950 0.049 Uiso 1 1 calc R
C7A C 0.3938(2) 0.2403(2) 0.1746(2) 0.0414(8) Uani 1 1 d .
H7A H 0.3711 0.2251 0.1350 0.050 Uiso 1 1 calc R
C8A C 0.3514(2) 0.32457(19) 0.1975(2) 0.0342(7) Uani 1 1 d .
H8A H 0.3006 0.3659 0.1729 0.041 Uiso 1 1 calc R
C9A C 0.3843(2) 0.34921(18) 0.25831(18) 0.0263(6) Uani 1 1 d .
C10A C 0.4626(2) 0.28438(18) 0.29444(19) 0.0282(6) Uani 1 1 d .
C11A C 0.2563(2) 0.50364(17) 0.2498(2) 0.0295(7) Uani 1 1 d .
C12A C 0.1566(2) 0.51348(19) 0.3113(2) 0.0378(8) Uani 1 1 d .
C13A C 0.0739(2) 0.5733(2) 0.2794(3) 0.0510(9) Uani 1 1 d .
H13A H 0.0074 0.5802 0.3224 0.061 Uiso 1 1 calc R
C14A C 0.0923(3) 0.6206(2) 0.1855(3) 0.0545(10) Uani 1 1 d .
H14A H 0.0373 0.6574 0.1646 0.065 Uiso 1 1 calc R
C15A C 0.2139(3) 0.6660(2) 0.0225(3) 0.0570(10) Uani 1 1 d .
H15A H 0.1594 0.7008 -0.0001 0.068 Uiso 1 1 calc R
C16A C 0.3111(4) 0.6656(2) -0.0380(3) 0.0620(11) Uani 1 1 d .
H16A H 0.3232 0.6999 -0.1015 0.074 Uiso 1 1 calc R
C17A C 0.3935(3) 0.6131(2) -0.0047(2) 0.0533(10) Uani 1 1 d .
H17A H 0.4605 0.6144 -0.0457 0.064 Uiso 1 1 calc R
C18A C 0.3762(3) 0.55972(19) 0.0881(2) 0.0402(8) Uani 1 1 d .
H18A H 0.4318 0.5239 0.1085 0.048 Uiso 1 1 calc R
C19A C 0.2757(2) 0.55823(18) 0.1528(2) 0.0334(7) Uani 1 1 d .
C20A C 0.1931(3) 0.61497(19) 0.1190(2) 0.0432(8) Uani 1 1 d .
C1B C 0.82413(19) 0.18590(16) 0.40260(17) 0.0215(6) Uani 1 1 d .
C2B C 0.7504(2) 0.19431(17) 0.48926(18) 0.0256(6) Uani 1 1 d .
C3B C 0.7526(2) 0.25205(18) 0.54038(19) 0.0294(6) Uani 1 1 d .
H3B H 0.7027 0.2553 0.5995 0.035 Uiso 1 1 calc R
C4B C 0.8266(2) 0.30251(18) 0.50403(19) 0.0299(7) Uani 1 1 d .
H4B H 0.8263 0.3408 0.5380 0.036 Uiso 1 1 calc R
C5B C 0.9833(2) 0.34839(19) 0.3766(2) 0.0361(7) Uani 1 1 d .
H5B H 0.9825 0.3890 0.4084 0.043 Uiso 1 1 calc R
C6B C 1.0603(3) 0.3384(2) 0.2939(2) 0.0532(10) Uani 1 1 d .
H6B H 1.1128 0.3710 0.2700 0.064 Uiso 1 1 calc R
C7B C 1.0607(3) 0.2791(2) 0.2447(2) 0.0596(11) Uani 1 1 d .
H7B H 1.1140 0.2723 0.1882 0.072 Uiso 1 1 calc R
C8B C 0.9840(2) 0.2307(2) 0.2781(2) 0.0419(8) Uani 1 1 d .
H8B H 0.9851 0.1925 0.2436 0.050 Uiso 1 1 calc R
C9B C 0.90354(19) 0.23819(17) 0.36435(18) 0.0245(6) Uani 1 1 d .
C10B C 0.9045(2) 0.29762(17) 0.41470(19) 0.0266(6) Uani 1 1 d .
C11B C 0.82382(19) 0.12315(17) 0.34960(18) 0.0224(6) Uani 1 1 d .
C12B C 0.7859(2) 0.15807(18) 0.27428(18) 0.0255(6) Uani 1 1 d .
C13B C 0.7871(2) 0.09943(18) 0.22201(19) 0.0288(6) Uani 1 1 d .
H13B H 0.7605 0.1245 0.1715 0.035 Uiso 1 1 calc R
C14B C 0.8265(2) 0.00745(18) 0.24529(18) 0.0275(6) Uani 1 1 d .
H14B H 0.8262 -0.0301 0.2108 0.033 Uiso 1 1 calc R
C15B C 0.9122(2) -0.12768(19) 0.3445(2) 0.0316(7) Uani 1 1 d .
H15B H 0.9117 -0.1662 0.3111 0.038 Uiso 1 1 calc R
C16B C 0.9555(2) -0.16425(19) 0.4157(2) 0.0375(7) Uani 1 1 d .
H16B H 0.9851 -0.2272 0.4297 0.045 Uiso 1 1 calc R
C17B C 0.9555(2) -0.10736(19) 0.4678(2) 0.0370(7) Uani 1 1 d .
H17B H 0.9849 -0.1327 0.5164 0.044 Uiso 1 1 calc R
C18B C 0.9123(2) -0.01480(18) 0.44741(19) 0.0295(6) Uani 1 1 d .
H18B H 0.9125 0.0221 0.4826 0.035 Uiso 1 1 calc R
C19B C 0.86716(19) 0.02599(17) 0.37364(18) 0.0224(6) Uani 1 1 d .
C20B C 0.86833(19) -0.03272(18) 0.32099(18) 0.0251(6) Uani 1 1 d .
C1C C 0.7649(2) 0.85711(17) 0.02296(18) 0.0254(6) Uani 1 1 d .
C2C C 0.8635(2) 0.84572(18) 0.0216(2) 0.0323(7) Uani 1 1 d .
C3C C 0.9378(2) 0.88646(19) -0.0607(2) 0.0383(7) Uani 1 1 d .
H3C H 1.0041 0.8780 -0.0601 0.046 Uiso 1 1 calc R
C4C C 0.9125(2) 0.93810(19) -0.1406(2) 0.0356(7) Uani 1 1 d .
H4C H 0.9624 0.9639 -0.1946 0.043 Uiso 1 1 calc R
C5C C 0.7844(2) 1.00805(19) -0.2257(2) 0.0362(7) Uani 1 1 d .
H5C H 0.8340 1.0329 -0.2808 0.043 Uiso 1 1 calc R
C6C C 0.6862(3) 1.02500(19) -0.2259(2) 0.0396(8) Uani 1 1 d .
H6C H 0.6689 1.0617 -0.2803 0.047 Uiso 1 1 calc R
C7C C 0.6113(2) 0.98673(19) -0.1437(2) 0.0355(7) Uani 1 1 d .
H7C H 0.5442 0.9988 -0.1436 0.043 Uiso 1 1 calc R
C8C C 0.6358(2) 0.93199(18) -0.06372(19) 0.0295(7) Uani 1 1 d .
H8C H 0.5853 0.9065 -0.0103 0.035 Uiso 1 1 calc R
C9C C 0.7369(2) 0.91336(17) -0.06068(18) 0.0249(6) Uani 1 1 d .
C10C C 0.8126(2) 0.95361(18) -0.14378(19) 0.0291(7) Uani 1 1 d .
C11C C 0.68740(19) 0.81034(17) 0.10934(18) 0.0256(6) Uani 1 1 d .
C12C C 0.6292(2) 0.85105(18) 0.18395(19) 0.0290(6) Uani 1 1 d .
C13C C 0.5545(2) 0.8086(2) 0.2641(2) 0.0362(7) Uani 1 1 d .
H13C H 0.5154 0.8375 0.3137 0.043 Uiso 1 1 calc R
C14C C 0.5397(2) 0.7255(2) 0.2688(2) 0.0390(8) Uani 1 1 d .
H14C H 0.4910 0.6977 0.3224 0.047 Uiso 1 1 calc R
C15C C 0.5800(2) 0.5947(2) 0.1973(3) 0.0474(9) Uani 1 1 d .
H15C H 0.5307 0.5666 0.2500 0.057 Uiso 1 1 calc R
C16C C 0.6344(3) 0.5530(2) 0.1251(3) 0.0560(10) Uani 1 1 d .
H16C H 0.6227 0.4967 0.1286 0.067 Uiso 1 1 calc R
C17C C 0.7090(3) 0.5944(2) 0.0448(2) 0.0530(9) Uani 1 1 d .
H17C H 0.7467 0.5653 -0.0048 0.064 Uiso 1 1 calc R
C18C C 0.7261(2) 0.6773(2) 0.0394(2) 0.0409(8) Uani 1 1 d .
H18C H 0.7752 0.7042 -0.0146 0.049 Uiso 1 1 calc R
C19C C 0.6713(2) 0.72326(18) 0.11323(19) 0.0295(6) Uani 1 1 d .
C20C C 0.5960(2) 0.6804(2) 0.1948(2) 0.0358(7) Uani 1 1 d .
C1QA C 0.3610(2) 0.0334(2) 0.5295(2) 0.0299(7) Uani 1 1 d .
C2QA C 0.3710(2) 0.08532(19) 0.5862(2) 0.0321(7) Uani 1 1 d .
H2QA H 0.4046 0.0543 0.6314 0.038 Uiso 1 1 calc R
C3QA C 0.3327(2) 0.17574(19) 0.5739(2) 0.0331(7) Uani 1 1 d .
H3QA H 0.3398 0.2069 0.6109 0.040 Uiso 1 1 calc R
C4QA C 0.2794(2) 0.22789(19) 0.5034(2) 0.0316(7) Uani 1 1 d .
C5QA C 0.2733(2) 0.1764(2) 0.4441(2) 0.0356(7) Uani 1 1 d .
H5QA H 0.2415 0.2079 0.3976 0.043 Uiso 1 1 calc R
C6QA C 0.3123(2) 0.0857(2) 0.4554(2) 0.0339(7) Uani 1 1 d .
H6QA H 0.3086 0.0551 0.4160 0.041 Uiso 1 1 calc R
C1QB C 0.7244(2) 0.44097(18) 0.3336(2) 0.0300(6) Uani 1 1 d .
C2QB C 0.6867(2) 0.49449(18) 0.4056(2) 0.0320(7) Uani 1 1 d .
H2QB H 0.6414 0.4731 0.4658 0.038 Uiso 1 1 calc R
C3QB C 0.7168(2) 0.57307(19) 0.3854(2) 0.0347(7) Uani 1 1 d .
H3QB H 0.6936 0.6051 0.4324 0.042 Uiso 1 1 calc R
C4QB C 0.7858(2) 0.61031(19) 0.2907(2) 0.0320(7) Uani 1 1 d .
C5QB C 0.8323(2) 0.5514(2) 0.2227(2) 0.0360(7) Uani 1 1 d .
H5QB H 0.8824 0.5699 0.1648 0.043 Uiso 1 1 calc R
C6QB C 0.8033(2) 0.4719(2) 0.2433(2) 0.0363(7) Uani 1 1 d .
H6QB H 0.8336 0.4355 0.1996 0.044 Uiso 1 1 calc R
C1QC C 0.7607(2) 0.1025(2) 0.9760(2) 0.0366(7) Uani 1 1 d .
C2QC C 0.8472(3) 0.1384(2) 0.8975(2) 0.0491(9) Uani 1 1 d .
H2QC H 0.9129 0.1181 0.9025 0.059 Uiso 1 1 calc R
C3QC C 0.8315(4) 0.2003(2) 0.8189(3) 0.0662(12) Uani 1 1 d .
H3QC H 0.8873 0.2214 0.7687 0.079 Uiso 1 1 calc R
C4QC C 0.7286(4) 0.2362(2) 0.8092(3) 0.0709(14) Uani 1 1 d .
C5QC C 0.6436(3) 0.1993(3) 0.8888(3) 0.0724(13) Uani 1 1 d .
H5QC H 0.5774 0.2204 0.8851 0.087 Uiso 1 1 calc R
C6QC C 0.6591(3) 0.1367(2) 0.9658(2) 0.0507(9) Uani 1 1 d .
H6QC H 0.6037 0.1140 1.0149 0.061 Uiso 1 1 calc R
O1A O 0.34471(16) 0.53528(12) 0.37029(14) 0.0338(5) Uani 1 1 d .
H1A H 0.3091 0.5731 0.3386 0.051 Uiso 1 1 calc R
O2A O 0.12834(15) 0.46591(15) 0.40525(16) 0.0493(6) Uani 1 1 d .
H2A H 0.1782 0.4278 0.4171 0.074 Uiso 1 1 calc R
O1B O 0.66958(15) 0.14976(13) 0.53270(13) 0.0351(5) Uani 1 1 d .
H1B H 0.6711 0.1200 0.4981 0.053 Uiso 1 1 calc R
O2B O 0.74666(16) 0.24940(12) 0.24229(13) 0.0356(5) Uani 1 1 d .
H2B H 0.7402 0.2778 0.2801 0.053 Uiso 1 1 calc R
O1C O 0.89820(15) 0.79578(15) 0.09663(15) 0.0473(6) Uani 1 1 d .
H1C H 0.8533 0.7701 0.1400 0.071 Uiso 1 1 calc R
O2C O 0.63678(15) 0.93506(13) 0.18646(13) 0.0379(5) Uani 1 1 d .
H2C H 0.6852 0.9531 0.1407 0.057 Uiso 1 1 calc R
O1QA O 0.39261(14) -0.05180(13) 0.54412(14) 0.0363(5) Uani 1 1 d .
O2QA O 0.24066(15) 0.31075(13) 0.49587(14) 0.0383(5) Uani 1 1 d .
O1QB O 0.68785(14) 0.37392(12) 0.34934(14) 0.0350(5) Uani 1 1 d .
O2QB O 0.80422(15) 0.68772(13) 0.26955(14) 0.0391(5) Uani 1 1 d .
O1QC O 0.77424(17) 0.04518(14) 1.04865(14) 0.0450(6) Uani 1 1 d .
O2QC O 0.7149(3) 0.29481(16) 0.73794(18) 0.1213(15) Uani 1 1 d .

loop_
_atom_site_aniso_label
_atom_site_aniso_U_11
_atom_site_aniso_U_22
_atom_site_aniso_U_33
_atom_site_aniso_U_23
_atom_site_aniso_U_13
_atom_site_aniso_U_12
C1A 0.0253(15) 0.0243(15) 0.0255(15) -0.0025(12) -0.0090(12) -0.0073(11)
C2A 0.0297(16) 0.0217(15) 0.0278(15) -0.0049(12) -0.0078(13) -0.0075(12)
C3A 0.0297(16) 0.0318(16) 0.0257(15) -0.0041(13) -0.0112(13) -0.0102(12)
C4A 0.0278(16) 0.0294(16) 0.0324(16) -0.0015(13) -0.0145(13) -0.0030(12)
C5A 0.0353(18) 0.0288(17) 0.0371(18) -0.0065(14) -0.0088(14) -0.0026(13)
C6A 0.049(2) 0.0263(17) 0.0436(19) -0.0161(15) -0.0089(16) -0.0024(14)
C7A 0.054(2) 0.0384(19) 0.0409(19) -0.0171(16) -0.0159(16) -0.0124(15)
C8A 0.0396(18) 0.0312(17) 0.0358(17) -0.0065(14) -0.0177(14) -0.0075(13)
C9A 0.0280(16) 0.0245(15) 0.0248(15) -0.0037(12) -0.0070(12) -0.0080(12)
C10A 0.0263(15) 0.0243(15) 0.0310(16) -0.0042(13) -0.0078(13) -0.0060(12)
C11A 0.0345(17) 0.0186(15) 0.0416(18) -0.0053(13) -0.0206(14) -0.0051(12)
C12A 0.0365(19) 0.0241(17) 0.055(2) -0.0020(15) -0.0217(16) -0.0091(13)
C13A 0.0313(19) 0.035(2) 0.086(3) -0.0089(19) -0.0255(18) -0.0045(14)
C14A 0.059(3) 0.0272(19) 0.090(3) -0.0019(19) -0.054(2) -0.0027(16)
C15A 0.090(3) 0.033(2) 0.061(3) -0.0061(18) -0.054(2) 0.0040(18)
C16A 0.112(4) 0.033(2) 0.043(2) -0.0067(17) -0.041(2) 0.000(2)
C17A 0.085(3) 0.035(2) 0.035(2) -0.0080(16) -0.0208(19) -0.0050(18)
C18A 0.064(2) 0.0237(17) 0.0330(18) -0.0040(14) -0.0237(17) -0.0027(14)
C19A 0.047(2) 0.0196(15) 0.0419(18) -0.0081(14) -0.0254(16) -0.0035(13)
C20A 0.062(2) 0.0246(17) 0.057(2) -0.0066(16) -0.0418(19) -0.0012(15)
C1B 0.0259(15) 0.0189(14) 0.0202(14) -0.0037(11) -0.0105(12) -0.0027(11)
C2B 0.0296(16) 0.0231(15) 0.0244(15) -0.0026(12) -0.0113(13) -0.0063(12)
C3B 0.0342(17) 0.0311(16) 0.0227(15) -0.0102(13) -0.0093(13) -0.0023(13)
C4B 0.0374(17) 0.0268(16) 0.0324(16) -0.0127(13) -0.0175(14) -0.0015(12)
C5B 0.0377(18) 0.0327(17) 0.0447(19) -0.0138(15) -0.0141(15) -0.0108(14)
C6B 0.044(2) 0.060(2) 0.063(2) -0.0242(19) -0.0008(18) -0.0324(18)
C7B 0.050(2) 0.077(3) 0.054(2) -0.036(2) 0.0153(18) -0.036(2)
C8B 0.0404(19) 0.050(2) 0.0416(19) -0.0254(16) 0.0000(15) -0.0189(15)
C9B 0.0255(15) 0.0222(15) 0.0264(15) -0.0049(12) -0.0113(12) -0.0030(11)
C10B 0.0268(15) 0.0238(15) 0.0313(16) -0.0073(13) -0.0142(13) -0.0011(11)
C11B 0.0233(14) 0.0246(15) 0.0196(14) -0.0055(12) -0.0047(11) -0.0084(11)
C12B 0.0279(16) 0.0227(15) 0.0232(15) -0.0041(12) -0.0068(12) -0.0054(12)
C13B 0.0345(17) 0.0334(17) 0.0238(15) -0.0054(13) -0.0141(13) -0.0098(13)
C14B 0.0308(16) 0.0306(16) 0.0255(15) -0.0117(13) -0.0069(13) -0.0099(12)
C15B 0.0322(17) 0.0299(16) 0.0378(17) -0.0135(14) -0.0121(14) -0.0064(12)
C16B 0.0403(19) 0.0237(16) 0.053(2) -0.0093(15) -0.0233(16) -0.0016(13)
C17B 0.0411(19) 0.0298(17) 0.0487(19) -0.0063(15) -0.0295(16) -0.0030(13)
C18B 0.0321(16) 0.0279(16) 0.0362(17) -0.0101(13) -0.0180(13) -0.0051(12)
C19B 0.0197(14) 0.0247(15) 0.0235(14) -0.0044(12) -0.0066(11) -0.0080(11)
C20B 0.0226(15) 0.0256(15) 0.0269(15) -0.0083(13) -0.0041(12) -0.0078(11)
C1C 0.0264(15) 0.0217(15) 0.0245(15) -0.0048(12) -0.0060(12) -0.0044(11)
C2C 0.0306(17) 0.0281(16) 0.0327(17) 0.0016(14) -0.0126(14) -0.0062(13)
C3C 0.0283(17) 0.0365(18) 0.0421(19) -0.0012(15) -0.0098(15) -0.0081(13)
C4C 0.0326(18) 0.0288(17) 0.0323(17) -0.0077(14) 0.0034(14) -0.0075(13)
C5C 0.052(2) 0.0310(17) 0.0218(15) -0.0068(13) -0.0066(14) -0.0101(14)
C6C 0.064(2) 0.0309(18) 0.0264(17) -0.0029(14) -0.0231(16) -0.0077(15)
C7C 0.0455(19) 0.0335(17) 0.0338(17) -0.0068(14) -0.0200(15) -0.0090(14)
C8C 0.0377(17) 0.0283(16) 0.0236(15) -0.0053(13) -0.0090(13) -0.0107(13)
C9C 0.0326(16) 0.0194(14) 0.0235(15) -0.0075(12) -0.0097(12) -0.0035(12)
C10C 0.0390(18) 0.0227(15) 0.0219(15) -0.0063(12) -0.0044(13) -0.0079(12)
C11C 0.0235(15) 0.0265(15) 0.0243(15) 0.0000(12) -0.0109(12) -0.0047(11)
C12C 0.0268(16) 0.0297(16) 0.0281(16) -0.0021(13) -0.0124(13) -0.0038(12)
C13C 0.0266(16) 0.0431(19) 0.0264(16) -0.0016(14) -0.0085(13) 0.0009(13)
C14C 0.0248(16) 0.0419(19) 0.0359(18) 0.0124(15) -0.0108(14) -0.0112(14)
C15C 0.045(2) 0.0368(19) 0.064(2) 0.0124(18) -0.0328(18) -0.0217(16)
C16C 0.079(3) 0.035(2) 0.074(3) 0.001(2) -0.050(2) -0.0239(19)
C17C 0.087(3) 0.040(2) 0.051(2) -0.0113(18) -0.040(2) -0.0155(19)
C18C 0.060(2) 0.0373(19) 0.0293(17) -0.0017(15) -0.0200(16) -0.0155(16)
C19C 0.0337(17) 0.0268(16) 0.0286(16) 0.0023(13) -0.0171(13) -0.0082(12)
C20C 0.0324(17) 0.0343(18) 0.0408(18) 0.0053(15) -0.0215(15) -0.0110(13)
C1QA 0.0242(15) 0.0337(18) 0.0313(17) -0.0091(14) -0.0035(13) -0.0114(13)
C2QA 0.0333(17) 0.0348(18) 0.0323(17) -0.0083(14) -0.0137(13) -0.0086(13)
C3QA 0.0375(18) 0.0320(18) 0.0352(17) -0.0100(14) -0.0132(14) -0.0107(13)
C4QA 0.0314(17) 0.0294(17) 0.0321(17) -0.0033(14) -0.0058(13) -0.0146(13)
C5QA 0.0482(19) 0.0341(18) 0.0271(16) 0.0030(14) -0.0152(14) -0.0199(14)
C6QA 0.0423(19) 0.0360(18) 0.0292(17) -0.0088(14) -0.0099(14) -0.0171(14)
C1QB 0.0334(17) 0.0230(15) 0.0378(17) -0.0040(13) -0.0227(14) -0.0009(12)
C2QB 0.0400(18) 0.0302(17) 0.0251(15) -0.0068(13) -0.0093(13) -0.0084(13)
C3QB 0.051(2) 0.0287(17) 0.0266(16) -0.0084(13) -0.0122(14) -0.0099(14)
C4QB 0.0358(18) 0.0315(17) 0.0318(17) -0.0002(14) -0.0184(14) -0.0099(13)
C5QB 0.0354(18) 0.0397(19) 0.0277(16) -0.0046(14) -0.0080(14) -0.0080(14)
C6QB 0.0402(19) 0.0357(18) 0.0332(18) -0.0135(15) -0.0131(15) -0.0012(14)
C1QC 0.061(2) 0.0285(17) 0.0279(17) -0.0064(14) -0.0194(16) -0.0128(15)
C2QC 0.061(2) 0.035(2) 0.051(2) -0.0108(17) -0.0110(19) -0.0196(17)
C3QC 0.112(4) 0.042(2) 0.036(2) -0.0093(18) 0.002(2) -0.038(2)
C4QC 0.149(5) 0.022(2) 0.041(2) -0.0123(18) -0.047(3) 0.008(2)
C5QC 0.091(3) 0.067(3) 0.057(3) -0.031(2) -0.044(3) 0.031(2)
C6QC 0.051(2) 0.064(2) 0.040(2) -0.0237(19) -0.0165(17) -0.0023(18)
O1A 0.0424(13) 0.0264(11) 0.0368(12) -0.0099(10) -0.0188(10) -0.0028(9)
O2A 0.0330(13) 0.0402(14) 0.0583(15) -0.0001(12) -0.0099(11) -0.0059(10)
O1B 0.0401(12) 0.0402(13) 0.0268(11) -0.0113(9) -0.0016(9) -0.0197(10)
O2B 0.0545(14) 0.0261(11) 0.0326(12) -0.0066(9) -0.0249(11) -0.0033(9)
O1C 0.0340(13) 0.0535(15) 0.0457(14) 0.0132(11) -0.0195(11) -0.0175(10)
O2C 0.0428(14) 0.0346(12) 0.0316(12) -0.0089(10) -0.0074(10) -0.0073(9)
O1QA 0.0327(12) 0.0303(12) 0.0473(13) -0.0132(10) -0.0111(10) -0.0070(9)
O2QA 0.0449(13) 0.0261(12) 0.0421(13) -0.0006(10) -0.0153(10) -0.0121(9)
O1QB 0.0407(12) 0.0244(11) 0.0483(13) -0.0079(10) -0.0264(10) -0.0033(9)
O2QB 0.0496(14) 0.0319(12) 0.0384(12) 0.0011(10) -0.0184(10) -0.0174(10)
O1QC 0.0775(17) 0.0373(13) 0.0314(12) -0.0008(10) -0.0287(11) -0.0207(11)
O2QC 0.289(5) 0.0251(15) 0.0508(17) -0.0080(13) -0.091(2) 0.0117(19)

loop_
_atom_type_symbol
_atom_type_description
_atom_type_scat_dispersion_real
_atom_type_scat_dispersion_imag
_atom_type_scat_source
C C 0.0033 0.0016 'International Tables Vol C Tables 4.2.6.8 and 6.1.1.4'
H H 0.0000 0.0000 'International Tables Vol C Tables 4.2.6.8 and 6.1.1.4'
O O 0.0106 0.0060 'International Tables Vol C Tables 4.2.6.8 and 6.1.1.4'

loop_
_geom_angle_atom_site_label_1
_geom_angle_atom_site_label_2
_geom_angle_atom_site_label_3
_geom_angle
C2A C1A C9A 117.7(2)
C2A C1A C11A 121.5(2)
C9A C1A C11A 120.7(2)
O1A C2A C1A 122.8(2)
O1A C2A C3A 114.7(2)
C1A C2A C3A 122.5(2)
C4A C3A C2A 119.9(3)
C3A C4A C10A 120.9(3)
C6A C5A C10A 120.8(3)
C5A C6A C7A 120.4(3)
C8A C7A C6A 120.4(3)
C7A C8A C9A 120.9(3)
C8A C9A C10A 118.1(2)
C8A C9A C1A 122.1(3)
C10A C9A C1A 119.8(2)
C4A C10A C9A 119.2(2)
C4A C10A C5A 121.3(3)
C9A C10A C5A 119.5(3)
C12A C11A C19A 118.3(3)
C12A C11A C1A 120.3(3)
C19A C11A C1A 121.3(2)
O2A C12A C11A 124.0(3)
O2A C12A C13A 114.5(3)
C11A C12A C13A 121.5(3)
C14A C13A C12A 119.7(3)
C13A C14A C20A 121.6(3)
C16A C15A C20A 121.5(3)
C15A C16A C17A 119.6(3)
C18A C17A C16A 120.6(4)
C17A C18A C19A 121.2(3)
C18A C19A C20A 117.5(3)
C18A C19A C11A 121.9(3)
C20A C19A C11A 120.6(3)
C15A C20A C14A 122.4(3)
C15A C20A C19A 119.5(3)
C14A C20A C19A 118.1(3)
C2B C1B C9B 118.1(2)
C2B C1B C11B 121.7(2)
C9B C1B C11B 120.1(2)
O1B C2B C1B 124.0(2)
O1B C2B C3B 114.5(2)
C1B C2B C3B 121.5(2)
C4B C3B C2B 120.6(2)
C3B C4B C10B 120.8(2)
C6B C5B C10B 120.4(3)
C5B C6B C7B 120.0(3)
C8B C7B C6B 121.1(3)
C7B C8B C9B 120.6(3)
C8B C9B C10B 117.9(2)
C8B C9B C1B 121.7(2)
C10B C9B C1B 120.3(2)
C5B C10B C4B 121.5(2)
C5B C10B C9B 119.8(2)
C4B C10B C9B 118.6(2)
C12B C11B C19B 118.6(2)
C12B C11B C1B 120.7(2)
C19B C11B C1B 120.6(2)
O2B C12B C11B 124.0(2)
O2B C12B C13B 114.7(2)
C11B C12B C13B 121.3(2)
C14B C13B C12B 120.4(3)
C13B C14B C20B 121.2(2)
C16B C15B C20B 120.9(3)
C15B C16B C17B 120.3(3)
C18B C17B C16B 120.1(3)
C17B C18B C19B 121.3(3)
C18B C19B C20B 117.9(2)
C18B C19B C11B 122.1(2)
C20B C19B C11B 120.0(2)
C15B C20B C14B 122.0(2)
C15B C20B C19B 119.5(3)
C14B C20B C19B 118.5(2)
C2C C1C C9C 118.9(2)
C2C C1C C11C 121.0(2)
C9C C1C C11C 120.0(2)
O1C C2C C1C 124.3(2)
O1C C2C C3C 114.4(3)
C1C C2C C3C 121.3(3)
C4C C3C C2C 120.0(3)
C3C C4C C10C 121.7(3)
C6C C5C C10C 121.5(3)
C5C C6C C7C 119.7(3)
C8C C7C C6C 120.8(3)
C7C C8C C9C 121.2(3)
C8C C9C C10C 118.1(2)
C8C C9C C1C 122.5(2)
C10C C9C C1C 119.4(3)
C5C C10C C4C 122.5(3)
C5C C10C C9C 118.9(3)
C4C C10C C9C 118.6(3)
C12C C11C C19C 119.1(2)
C12C C11C C1C 121.1(2)
C19C C11C C1C 119.8(2)
O2C C12C C11C 123.9(2)
O2C C12C C13C 114.8(2)
C11C C12C C13C 121.3(3)
C14C C13C C12C 119.8(3)
C13C C14C C20C 121.8(3)
C16C C15C C20C 121.6(3)
C15C C16C C17C 120.2(3)
C18C C17C C16C 120.0(3)
C17C C18C C19C 121.8(3)
C18C C19C C20C 117.8(2)
C18C C19C C11C 123.0(2)
C20C C19C C11C 119.2(3)
C14C C20C C15C 122.6(3)
C14C C20C C19C 118.7(3)
C15C C20C C19C 118.7(3)
O1QA C1QA C6QA 121.3(3)
O1QA C1QA C2QA 120.8(3)
C6QA C1QA C2QA 117.9(3)
C3QA C2QA C1QA 120.8(3)
C2QA C3QA C4QA 121.7(3)
O2QA C4QA C3QA 120.8(3)
O2QA C4QA C5QA 122.0(3)
C3QA C4QA C5QA 117.2(3)
C6QA C5QA C4QA 121.4(3)
C5QA C6QA C1QA 120.8(3)
O1QB C1QB C6QB 122.0(3)
O1QB C1QB C2QB 120.0(3)
C6QB C1QB C2QB 118.0(2)
C3QB C2QB C1QB 120.5(3)
C2QB C3QB C4QB 121.4(3)
O2QB C4QB C3QB 120.7(3)
O2QB C4QB C5QB 121.7(3)
C3QB C4QB C5QB 117.6(2)
C6QB C5QB C4QB 120.7(3)
C5QB C6QB C1QB 120.9(3)
O1QC C1QC C6QC 121.2(3)
O1QC C1QC C2QC 120.4(3)
C6QC C1QC C2QC 118.4(3)
C3QC C2QC C1QC 119.8(4)
C2QC C3QC C4QC 121.9(4)
O2QC C4QC C5QC 121.7(5)
O2QC C4QC C3QC 121.1(5)
C5QC C4QC C3QC 117.1(3)
C6QC C5QC C4QC 121.2(4)
C5QC C6QC C1QC 121.6(4)

loop_
_geom_bond_atom_site_label_1
_geom_bond_atom_site_label_2
_geom_bond_distance
C1A C2A 1.379(4)
C1A C9A 1.432(3)
C1A C11A 1.495(4)
C2A O1A 1.372(3)
C2A C3A 1.406(4)
C3A C4A 1.359(3)
C4A C10A 1.408(4)
C5A C6A 1.359(4)
C5A C10A 1.422(3)
C6A C7A 1.411(4)
C7A C8A 1.377(4)
C8A C9A 1.421(4)
C9A C10A 1.426(4)
C11A C12A 1.378(4)
C11A C19A 1.431(4)
C12A O2A 1.362(3)
C12A C13A 1.419(4)
C13A C14A 1.362(5)
C14A C20A 1.416(4)
C15A C16A 1.350(5)
C15A C20A 1.408(4)
C16A C17A 1.399(5)
C17A C18A 1.374(4)
C18A C19A 1.409(4)
C19A C20A 1.419(4)
C1B C2B 1.377(3)
C1B C9B 1.434(3)
C1B C11B 1.495(3)
C2B O1B 1.368(3)
C2B C3B 1.416(3)
C3B C4B 1.354(3)
C4B C10B 1.419(4)
C5B C6B 1.356(4)
C5B C10B 1.411(4)
C6B C7B 1.398(4)
C7B C8B 1.368(4)
C8B C9B 1.407(4)
C9B C10B 1.421(3)
C11B C12B 1.373(4)
C11B C19B 1.431(3)
C12B O2B 1.358(3)
C12B C13B 1.422(3)
C13B C14B 1.351(3)
C14B C20B 1.412(4)
C15B C16B 1.365(4)
C15B C20B 1.403(4)
C16B C17B 1.404(4)
C17B C18B 1.367(4)
C18B C19B 1.417(4)
C19B C20B 1.427(3)
C1C C2C 1.375(4)
C1C C9C 1.438(4)
C1C C11C 1.503(3)
C2C O1C 1.358(3)
C2C C3C 1.412(4)
C3C C4C 1.359(4)
C4C C10C 1.407(4)
C5C C6C 1.364(4)
C5C C10C 1.412(4)
C6C C7C 1.402(4)
C7C C8C 1.364(4)
C8C C9C 1.417(4)
C9C C10C 1.426(3)
C11C C12C 1.375(4)
C11C C19C 1.432(3)
C12C O2C 1.370(3)
C12C C13C 1.412(4)
C13C C14C 1.357(4)
C14C C20C 1.404(4)
C15C C16C 1.348(4)
C15C C20C 1.418(4)
C16C C17C 1.404(5)
C17C C18C 1.366(4)
C18C C19C 1.409(4)
C19C C20C 1.428(4)
C1QA O1QA 1.239(3)
C1QA C6QA 1.468(4)
C1QA C2QA 1.468(4)
C2QA C3QA 1.325(4)
C3QA C4QA 1.467(4)
C4QA O2QA 1.227(3)
C4QA C5QA 1.470(4)
C5QA C6QA 1.332(4)
C1QB O1QB 1.229(3)
C1QB C6QB 1.464(4)
C1QB C2QB 1.470(4)
C2QB C3QB 1.328(3)
C3QB C4QB 1.463(4)
C4QB O2QB 1.227(3)
C4QB C5QB 1.473(4)
C5QB C6QB 1.332(4)
C1QC O1QC 1.229(3)
C1QC C6QC 1.452(4)
C1QC C2QC 1.465(4)
C2QC C3QC 1.334(5)
C3QC C4QC 1.468(6)
C4QC O2QC 1.221(4)
C4QC C5QC 1.462(6)
C5QC C6QC 1.318(5)
